data_4344111
loop_
_publ_author_name
'Allcock, H.R.'
'Kugel, R.L.'
'Stroh, E.G.'

_publ_section_title
;
 Phosphonitrilic Compounds. XII. The Structure and Properties of
 Poly(difluorophosphazene)
;
_journal_name_full 'Inorganic Chemistry'
_journal_page_first 1120
_journal_page_last 1123
_journal_volume 11
_journal_year 1972
_chemical_formula_sum 'F2 N P'
_chemical_name_systematic 'N P F2'
_space_group_IT_number 36
_symmetry_space_group_name_Hall 'C 2c -2'
_symmetry_space_group_name_H-M 'C m c 21'
_cell_angle_alpha 90
_cell_angle_beta 90
_cell_angle_gamma 90
_cell_formula_units_Z 4
_cell_length_a 8.69
_cell_length_b 5.38
_cell_length_c 4.86
_cell_volume 227.216
_citation_journal_id_ASTM INOCAJ
_cod_data_source_file Allcock_INOCAJ_1972_1805.cif
_cod_data_source_block F2N1P1
_cod_original_cell_volume 227.2157
_cod_original_formula_sum 'F2 N1 P1'
_cod_database_code 4344111

loop_
_symmetry_equiv_pos_as_xyz
x,y,z
-x,-y,z+1/2
-x,y,z
x,-y,z+1/2
x+1/2,y+1/2,z
-x+1/2,-y+1/2,z+1/2
-x+1/2,y+1/2,z
x+1/2,-y+1/2,z+1/2

loop_
_atom_site_label
_atom_site_type_symbol
_atom_site_fract_x
_atom_site_fract_y
_atom_site_fract_z
_atom_site_occupancy
_atom_site_U_iso_or_equiv
F1 F-1 0.125 0.299 0.068 1 0.0
P1 P+5 0 0.129 0 1 0.0
N1 N-3 0 0.915 0.203 1 0.0
